data_2221808
loop_
_publ_author_name
'Khan, Islam Ullah'
'Mustafa, Ghulam'
'Arshad, Muhammad Nadeem'
'Shafiq, Muhammad'
'Sharif, Shahzad'

_publ_section_title
;
 4-(4-Bromobenzenesulfonamido)benzoic acid
;
_journal_coeditor_code SJ2609
_journal_issue 5
_journal_name_full 'Acta Crystallographica Section E'
_journal_page_first o1073
_journal_paper_doi 10.1107/S1600536809013798
_journal_volume 65
_journal_year 2009
_chemical_formula_iupac 'C13 H10 Br N O4 S'
_chemical_formula_moiety 'C13 H10 Br N O4 S'
_chemical_formula_sum 'C13 H10 Br N O4 S'
_chemical_formula_weight 356.19
_chemical_name_common '4-{[(4-Bromophenyl)sulfonyl]amino}benzoic acid'
_chemical_name_systematic
;
4-(4-Bromobenzenesulfonamido)benzoic acid
;
_space_group_IT_number 14
_symmetry_cell_setting monoclinic
_symmetry_space_group_name_Hall '-P 2ybc'
_symmetry_space_group_name_H-M 'P 1 21/c 1'
_atom_sites_solution_hydrogens geom
_atom_sites_solution_primary direct
_atom_sites_solution_secondary difmap
_audit_creation_method SHELXL-97
_cell_angle_alpha 90.00
_cell_angle_beta 91.730(5)
_cell_angle_gamma 90.00
_cell_formula_units_Z 4
_cell_length_a 5.1344(5)
_cell_length_b 13.1713(11)
_cell_length_c 20.0224(19)
_cell_measurement_reflns_used 2704
_cell_measurement_temperature 296(2)
_cell_measurement_theta_max 22.01
_cell_measurement_theta_min 2.56
_cell_volume 1353.4(2)
_computing_cell_refinement 'SAINT (Bruker, 2007)'
_computing_data_collection 'APEX2 (Bruker, 2007)'
_computing_data_reduction 'SAINT (Bruker, 2007)'
_computing_molecular_graphics 'ORTEP-3 for Windows (Farrugia, 1997) and PLATON (Spek, 2009)'
_computing_publication_material
;
WinGX (Farrugia, 1999) and PLATON (Spek, 2009)
;
_computing_structure_refinement 'SHELXL97 (Sheldrick, 2008)'
_computing_structure_solution 'SHELXS97 (Sheldrick, 2008)'
_diffrn_ambient_temperature 296(2)
_diffrn_measured_fraction_theta_full 0.996
_diffrn_measured_fraction_theta_max 0.996
_diffrn_measurement_device_type 'Bruker Kappa APEXII CCD'
_diffrn_measurement_method '\f and \w'
_diffrn_radiation_monochromator graphite
_diffrn_radiation_source 'fine-focus sealed tube'
_diffrn_radiation_type MoK\a
_diffrn_radiation_wavelength 0.71073
_diffrn_reflns_av_R_equivalents 0.0612
_diffrn_reflns_av_sigmaI/netI 0.0726
_diffrn_reflns_limit_h_max 6
_diffrn_reflns_limit_h_min -6
_diffrn_reflns_limit_k_max 10
_diffrn_reflns_limit_k_min -17
_diffrn_reflns_limit_l_max 23
_diffrn_reflns_limit_l_min -26
_diffrn_reflns_number 14856
_diffrn_reflns_theta_full 28.28
_diffrn_reflns_theta_max 28.28
_diffrn_reflns_theta_min 2.56
_diffrn_standards_number 0
_exptl_absorpt_coefficient_mu 3.203
_exptl_absorpt_correction_T_max 0.754
_exptl_absorpt_correction_T_min 0.448
_exptl_absorpt_correction_type multi-scan
_exptl_absorpt_process_details '(SADABS; Bruker, 2007)'
_exptl_crystal_colour white
_exptl_crystal_density_diffrn 1.748
_exptl_crystal_density_method 'not measured'
_exptl_crystal_description 'irregular fragment'
_exptl_crystal_F_000 712
_exptl_crystal_size_max 0.35
_exptl_crystal_size_mid 0.21
_exptl_crystal_size_min 0.09
_refine_diff_density_max 1.431
_refine_diff_density_min -1.087
_refine_ls_extinction_method none
_refine_ls_goodness_of_fit_ref 1.011
_refine_ls_hydrogen_treatment constr
_refine_ls_matrix_type full
_refine_ls_number_parameters 182
_refine_ls_number_reflns 3352
_refine_ls_number_restraints 0
_refine_ls_restrained_S_all 1.011
_refine_ls_R_factor_all 0.1153
_refine_ls_R_factor_gt 0.0479
_refine_ls_shift/su_max_lt 0.001
_refine_ls_shift/su_mean 0.000
_refine_ls_structure_factor_coef Fsqd
_refine_ls_weighting_details 'calc w=1/[\s^2^(Fo^2^)+(0.0594P)^2^+0.1787P] where P=(Fo^2^+2Fc^2^)/3'
_refine_ls_weighting_scheme calc
_refine_ls_wR_factor_gt 0.1054
_refine_ls_wR_factor_ref 0.1284
_reflns_number_gt 1838
_reflns_number_total 3352
_reflns_threshold_expression I>2\s(I)
_cod_data_source_file sj2609.cif
_cod_data_source_block I
_cod_depositor_comments
;
The following automatic conversions were performed:
'_symmetry_cell_setting' value 'Monoclinic' changed to 'monoclinic'
according to '/home/saulius/struct/CIF-dictionaries/cif_core.dic'
dictionary named 'cif_core.dic' version 2.4.1 from
2010-06-29.

'_geom_bond_publ_flag' value 'No' changed to 'no' according
to '/home/saulius/struct/CIF-dictionaries/cif_core.dic' dictionary named
'cif_core.dic' version 2.4.1 from 2010-06-29 (30
times).

'_geom_angle_publ_flag' value 'No' changed to 'no' according to
'/home/saulius/struct/CIF-dictionaries/cif_core.dic' dictionary named
'cif_core.dic' version 2.4.1 from 2010-06-29 (49
times).

'_geom_torsion_publ_flag' value 'No' changed to 'no' according to
'/home/saulius/struct/CIF-dictionaries/cif_core.dic' dictionary named
'cif_core.dic' version 2.4.1 from 2010-06-29 (35
times).

'_geom_hbond_publ_flag' value 'YES' changed to 'yes' according to
'/home/saulius/struct/CIF-dictionaries/cif_core.dic' dictionary named
'cif_core.dic' version 2.4.1 from 2010-06-29 (3 times).

Automatic conversion script
Id: cif_fix_enum 1527 2010-12-29 10:47:43Z saulius 

The following automatic conversions were performed:

'_symmetry_cell_setting' value 'Monoclinic' changed to 'monoclinic'
according to /home/saulius/struct/CIF-dictionaries/cif_core.dic
dictionary named 'cif_core.dic' version 2.4.1 from
2010-06-29.

'_geom_bond_publ_flag' value 'No' changed to 'no'
according to /home/saulius/struct/CIF-dictionaries/cif_core.dic
dictionary named 'cif_core.dic' version 2.4.1 from 2010-06-29 (30
times).

'_geom_angle_publ_flag' value 'No' changed to 'no' according
to /home/saulius/struct/CIF-dictionaries/cif_core.dic dictionary
named 'cif_core.dic' version 2.4.1 from 2010-06-29 (49
times).

'_geom_torsion_publ_flag' value 'No' changed to 'no'
according to /home/saulius/struct/CIF-dictionaries/cif_core.dic
dictionary named 'cif_core.dic' version 2.4.1 from 2010-06-29 (35
times).

'_geom_hbond_publ_flag' value 'YES' changed to 'yes'
according to /home/saulius/struct/CIF-dictionaries/cif_core.dic
dictionary named 'cif_core.dic' version 2.4.1 from 2010-06-29 (3
times).

Automatic conversion script
Id: cif_fix_values 1715 2011-07-08 13:25:40Z adriana 
;
_cod_original_sg_symbol_Hall '-P 2ybc 1'
_cod_original_sg_symbol_H-M 'P 21/c'
_cod_database_code 2221808
_cod_database_fobs_code 2221808

loop_
_symmetry_equiv_pos_as_xyz
'x, y, z'
'-x, y+1/2, -z+1/2'
'-x, -y, -z'
'x, -y-1/2, z-1/2'

loop_
_atom_site_type_symbol
_atom_site_label
_atom_site_fract_x
_atom_site_fract_y
_atom_site_fract_z
_atom_site_U_iso_or_equiv
_atom_site_adp_type
_atom_site_calc_flag
_atom_site_refinement_flags
_atom_site_occupancy
_atom_site_disorder_assembly
_atom_site_disorder_group
Br Br1 0.06086(10) 0.39989(3) 0.44439(2) 0.0693(2) Uani d . 1 . .
S S1 0.41495(17) 0.01866(7) 0.27290(5) 0.0348(2) Uani d . 1 . .
O O1 0.6125(5) 0.38278(19) 0.01376(14) 0.0509(8) Uani d . 1 . .
O O2 0.2589(5) 0.4559(2) 0.05304(15) 0.0528(8) Uani d . 1 . .
H H2A 0.3084 0.5024 0.0293 0.079 Uiso calc R 1 . .
O O3 0.3343(5) -0.07285(18) 0.30378(14) 0.0459(7) Uani d . 1 . .
O O4 0.6772(4) 0.0308(2) 0.25256(13) 0.0458(7) Uani d . 1 . .
N N1 0.2274(5) 0.0325(2) 0.20612(15) 0.0353(7) Uani d . 1 . .
H H1 0.1085 -0.0116 0.1965 0.042 Uiso calc R 1 . .
C C1 0.1820(8) 0.2852(3) 0.3973(2) 0.0448(10) Uani d . 1 . .
C C2 0.0653(8) 0.1929(3) 0.4067(2) 0.0498(11) Uani d . 1 . .
H H2 -0.0666 0.1862 0.4372 0.060 Uiso calc R 1 . .
C C3 0.1449(7) 0.1108(3) 0.3707(2) 0.0434(10) Uani d . 1 . .
H H3 0.0678 0.0478 0.3770 0.052 Uiso calc R 1 . .
C C4 0.3401(6) 0.1213(3) 0.32476(18) 0.0339(9) Uani d . 1 . .
C C5 0.4571(8) 0.2152(3) 0.3160(2) 0.0472(10) Uani d . 1 . .
H H5 0.5886 0.2222 0.2854 0.057 Uiso calc R 1 . .
C C6 0.3796(8) 0.2975(3) 0.3523(2) 0.0548(12) Uani d . 1 . .
H H6 0.4582 0.3604 0.3468 0.066 Uiso calc R 1 . .
C C7 0.2632(6) 0.1189(2) 0.16378(18) 0.0310(8) Uani d . 1 . .
C C8 0.4623(7) 0.1184(3) 0.1193(2) 0.0399(9) Uani d . 1 . .
H H8 0.5652 0.0608 0.1148 0.048 Uiso calc R 1 . .
C C9 0.5087(7) 0.2035(3) 0.08134(19) 0.0398(9) Uani d . 1 . .
H H9 0.6459 0.2037 0.0521 0.048 Uiso calc R 1 . .
C C10 0.3537(7) 0.2881(3) 0.08650(18) 0.0324(8) Uani d . 1 . .
C C11 0.1471(7) 0.2863(3) 0.1297(2) 0.0412(10) Uani d . 1 . .
H H11 0.0378 0.3424 0.1326 0.049 Uiso calc R 1 . .
C C12 0.1038(7) 0.2019(3) 0.16820(19) 0.0411(9) Uani d . 1 . .
H H12 -0.0340 0.2011 0.1973 0.049 Uiso calc R 1 . .
C C13 0.4143(7) 0.3801(3) 0.04823(18) 0.0372(9) Uani d . 1 . .

loop_
_atom_site_aniso_label
_atom_site_aniso_U_11
_atom_site_aniso_U_22
_atom_site_aniso_U_33
_atom_site_aniso_U_12
_atom_site_aniso_U_13
_atom_site_aniso_U_23
Br1 0.0983(4) 0.0484(3) 0.0624(4) 0.0061(2) 0.0194(3) -0.0097(2)
S1 0.0293(5) 0.0328(5) 0.0428(6) 0.0016(4) 0.0084(4) 0.0072(4)
O1 0.0523(17) 0.0412(16) 0.061(2) 0.0101(12) 0.0304(15) 0.0144(13)
O2 0.0589(17) 0.0363(16) 0.065(2) 0.0145(14) 0.0293(15) 0.0186(14)
O3 0.0485(16) 0.0331(15) 0.0567(19) 0.0037(12) 0.0135(13) 0.0141(13)
O4 0.0271(13) 0.0532(18) 0.0579(19) 0.0035(11) 0.0117(12) 0.0064(13)
N1 0.0321(16) 0.0332(17) 0.041(2) -0.0093(12) 0.0037(14) 0.0058(14)
C1 0.056(3) 0.040(2) 0.039(2) 0.0045(19) 0.0048(19) -0.0047(18)
C2 0.053(3) 0.051(3) 0.047(3) -0.003(2) 0.021(2) 0.001(2)
C3 0.047(2) 0.037(2) 0.047(3) -0.0076(17) 0.014(2) 0.0067(18)
C4 0.0300(19) 0.034(2) 0.038(2) -0.0021(15) 0.0045(16) 0.0050(16)
C5 0.048(2) 0.044(2) 0.051(3) -0.0081(18) 0.019(2) 0.001(2)
C6 0.064(3) 0.037(2) 0.064(3) -0.014(2) 0.017(2) 0.000(2)
C7 0.0308(18) 0.0265(19) 0.036(2) -0.0010(14) 0.0040(16) 0.0025(15)
C8 0.044(2) 0.031(2) 0.046(2) 0.0101(16) 0.0135(18) 0.0014(17)
C9 0.043(2) 0.035(2) 0.042(2) 0.0037(17) 0.0171(18) 0.0011(18)
C10 0.0332(19) 0.030(2) 0.034(2) -0.0001(15) 0.0058(16) 0.0006(16)
C11 0.035(2) 0.034(2) 0.056(3) 0.0119(15) 0.0147(18) 0.0088(19)
C12 0.034(2) 0.042(2) 0.048(3) 0.0069(16) 0.0162(18) 0.0083(19)
C13 0.036(2) 0.035(2) 0.040(2) -0.0002(17) 0.0072(18) 0.0029(17)

loop_
_atom_type_symbol
_atom_type_description
_atom_type_scat_dispersion_real
_atom_type_scat_dispersion_imag
_atom_type_scat_source
C C 0.0033 0.0016 'International Tables Vol C Tables 4.2.6.8 and 6.1.1.4'
H H 0.0000 0.0000 'International Tables Vol C Tables 4.2.6.8 and 6.1.1.4'
N N 0.0061 0.0033 'International Tables Vol C Tables 4.2.6.8 and 6.1.1.4'
O O 0.0106 0.0060 'International Tables Vol C Tables 4.2.6.8 and 6.1.1.4'
S S 0.1246 0.1234 'International Tables Vol C Tables 4.2.6.8 and 6.1.1.4'
Br Br -0.2901 2.4595 'International Tables Vol C Tables 4.2.6.8 and 6.1.1.4'

loop_
_geom_angle_atom_site_label_1
_geom_angle_atom_site_label_2
_geom_angle_atom_site_label_3
_geom_angle_site_symmetry_1
_geom_angle_site_symmetry_3
_geom_angle
_geom_angle_publ_flag
O3 S1 O4 . . 120.55(15) no
O3 S1 N1 . . 106.15(15) no
O4 S1 N1 . . 106.97(15) no
O3 S1 C4 . . 108.90(16) no
O4 S1 C4 . . 107.95(16) no
N1 S1 C4 . . 105.33(16) no
C13 O2 H2A . . 109.5 no
C7 N1 S1 . . 119.3(2) no
C7 N1 H1 . . 120.4 no
S1 N1 H1 . . 120.4 no
C2 C1 C6 . . 121.6(4) no
C2 C1 Br1 . . 119.1(3) no
C6 C1 Br1 . . 119.2(3) no
C3 C2 C1 . . 119.3(4) no
C3 C2 H2 . . 120.3 no
C1 C2 H2 . . 120.3 no
C2 C3 C4 . . 120.2(3) no
C2 C3 H3 . . 119.9 no
C4 C3 H3 . . 119.9 no
C5 C4 C3 . . 119.8(3) no
C5 C4 S1 . . 120.6(3) no
C3 C4 S1 . . 119.4(3) no
C6 C5 C4 . . 120.3(4) no
C6 C5 H5 . . 119.8 no
C4 C5 H5 . . 119.8 no
C5 C6 C1 . . 118.8(4) no
C5 C6 H6 . . 120.6 no
C1 C6 H6 . . 120.6 no
C12 C7 C8 . . 120.2(3) no
C12 C7 N1 . . 120.5(3) no
C8 C7 N1 . . 119.3(3) no
C7 C8 C9 . . 119.8(3) no
C7 C8 H8 . . 120.1 no
C9 C8 H8 . . 120.1 no
C10 C9 C8 . . 120.5(3) no
C10 C9 H9 . . 119.8 no
C8 C9 H9 . . 119.8 no
C9 C10 C11 . . 119.2(3) no
C9 C10 C13 . . 119.7(3) no
C11 C10 C13 . . 121.0(3) no
C12 C11 C10 . . 120.1(3) no
C12 C11 H11 . . 119.9 no
C10 C11 H11 . . 119.9 no
C7 C12 C11 . . 120.1(3) no
C7 C12 H12 . . 119.9 no
C11 C12 H12 . . 119.9 no
O1 C13 O2 . . 122.6(3) no
O1 C13 C10 . . 120.0(3) no
O2 C13 C10 . . 117.4(3) no

loop_
_geom_bond_atom_site_label_1
_geom_bond_atom_site_label_2
_geom_bond_site_symmetry_2
_geom_bond_distance
_geom_bond_publ_flag
Br1 C1 . 1.896(4) ?
S1 O3 . 1.422(2) no
S1 O4 . 1.427(2) no
S1 N1 . 1.634(3) no
S1 C4 . 1.754(4) no
O1 C13 . 1.247(4) no
O2 C13 . 1.284(4) no
O2 H2A . 0.8200 no
N1 C7 . 1.434(4) no
N1 H1 . 0.8600 no
C1 C2 . 1.371(5) no
C1 C6 . 1.387(5) no
C2 C3 . 1.370(5) no
C2 H2 . 0.9300 no
C3 C4 . 1.388(5) no
C3 H3 . 0.9300 no
C4 C5 . 1.388(5) no
C5 C6 . 1.370(5) no
C5 H5 . 0.9300 no
C6 H6 . 0.9300 no
C7 C12 . 1.370(5) no
C7 C8 . 1.376(5) no
C8 C9 . 1.379(5) no
C8 H8 . 0.9300 no
C9 C10 . 1.374(5) no
C9 H9 . 0.9300 no
C10 C11 . 1.389(5) no
C10 C13 . 1.472(5) no
C11 C12 . 1.375(5) no
C11 H11 . 0.9300 no
C12 H12 . 0.9300 no

loop_
_geom_hbond_atom_site_label_D
_geom_hbond_atom_site_label_H
_geom_hbond_atom_site_label_A
_geom_hbond_site_symmetry_A
_geom_hbond_distance_DH
_geom_hbond_distance_HA
_geom_hbond_distance_DA
_geom_hbond_angle_DHA
_geom_hbond_publ_flag
O2 H2A O1 3_665 0.82 1.80 2.606(4) 170.64 yes
N1 H1 O4 1_455 0.86 2.57 3.001(3) 111.70 yes
C2 H2 O1 4_466 0.93 2.46 3.361(5) 163.8 yes
C3 H3 O2 2_545 0.93 2.53 3.314(5) 142.7 yes
C11 H11 O3 2_555 0.93 2.58 3.395(5) 146.2 yes

loop_
_geom_torsion_atom_site_label_1
_geom_torsion_atom_site_label_2
_geom_torsion_atom_site_label_3
_geom_torsion_atom_site_label_4
_geom_torsion_site_symmetry_1
_geom_torsion_site_symmetry_2
_geom_torsion_site_symmetry_3
_geom_torsion_site_symmetry_4
_geom_torsion
_geom_torsion_publ_flag
O3 S1 N1 C7 . . . . -179.7(2) no
O4 S1 N1 C7 . . . . -49.8(3) no
C4 S1 N1 C7 . . . . 64.9(3) no
C6 C1 C2 C3 . . . . -0.2(7) no
Br1 C1 C2 C3 . . . . 177.3(3) no
C1 C2 C3 C4 . . . . -0.5(6) no
C2 C3 C4 C5 . . . . 0.8(6) no
C2 C3 C4 S1 . . . . -173.2(3) no
O3 S1 C4 C5 . . . . 162.7(3) no
O4 S1 C4 C5 . . . . 30.2(4) no
N1 S1 C4 C5 . . . . -83.8(3) no
O3 S1 C4 C3 . . . . -23.2(3) no
O4 S1 C4 C3 . . . . -155.7(3) no
N1 S1 C4 C3 . . . . 90.3(3) no
C3 C4 C5 C6 . . . . -0.3(6) no
S1 C4 C5 C6 . . . . 173.7(3) no
C4 C5 C6 C1 . . . . -0.4(6) no
C2 C1 C6 C5 . . . . 0.7(7) no
Br1 C1 C6 C5 . . . . -176.8(3) no
S1 N1 C7 C12 . . . . -99.7(4) no
S1 N1 C7 C8 . . . . 79.3(4) no
C12 C7 C8 C9 . . . . 3.0(6) no
N1 C7 C8 C9 . . . . -175.9(3) no
C7 C8 C9 C10 . . . . -1.5(6) no
C8 C9 C10 C11 . . . . -0.9(6) no
C8 C9 C10 C13 . . . . 176.9(4) no
C9 C10 C11 C12 . . . . 1.9(6) no
C13 C10 C11 C12 . . . . -175.8(4) no
C8 C7 C12 C11 . . . . -2.0(6) no
N1 C7 C12 C11 . . . . 176.9(3) no
C10 C11 C12 C7 . . . . -0.5(6) no
C9 C10 C13 O1 . . . . -3.4(6) no
C11 C10 C13 O1 . . . . 174.4(3) no
C9 C10 C13 O2 . . . . 177.8(4) no
C11 C10 C13 O2 . . . . -4.5(5) no

loop_
_cod_related_entry_id
_cod_related_entry_database
_cod_related_entry_code
1 ChemSpider 889588
